data_7045713
loop_
_publ_author_name
'Sampani, Stavroula I.'
'Aubert, Sidonie'
'Cattoen, Martin'
'Griffiths, Kieran'
'Abdul-Sada, Alaa'
'Akien, Geoffrey R.'
'Tizzard, Graham J.'
'Coles, Simon J.'
'Arseniyadis, Stellios'
'Kostakis, George E.'

_publ_section_title
;
 Dinucleating Schiff base ligand in Zn/4f coordination chemistry:
 synthetic challenges and catalytic activity evaluation.
;
_journal_issue 13
_journal_name_full 'Dalton transactions (Cambridge, England : 2003)'
_journal_page_first 4486
_journal_page_last 4493
_journal_paper_doi 10.1039/c8dt00538a
_journal_volume 47
_journal_year 2018
_chemical_formula_moiety 'C24 H30 Cl Dy N4 O11 Zn'
_chemical_formula_sum 'C24 H30 Cl Dy N4 O11 Zn'
_chemical_formula_weight 813.84
_space_group_crystal_system monoclinic
_space_group_IT_number 14
_space_group_name_Hall '-P 2yn'
_space_group_name_H-M_alt 'P 1 21/n 1'
_symmetry_space_group_name_Hall '-P 2yn'
_symmetry_space_group_name_H-M 'P 1 21/n 1'
_atom_sites_solution_hydrogens mixed
_atom_sites_solution_primary dual
_audit_creation_date 2017-07-27
_audit_creation_method
;
Olex2 1.2-alpha
(compiled 2017.07.20 svn.r3457 for OlexSys, GUI svn.r5370)
;
_audit_update_record
;
2018-01-30 deposited with the CCDC.
2018-02-23 downloaded from the CCDC.
;
_cell_angle_alpha 90
_cell_angle_beta 93.819(2)
_cell_angle_gamma 90
_cell_formula_units_Z 4
_cell_length_a 16.1433(4)
_cell_length_b 8.2376(2)
_cell_length_c 24.0684(5)
_cell_measurement_reflns_used 21814
_cell_measurement_temperature 100(2)
_cell_measurement_theta_max 70.3310
_cell_measurement_theta_min 3.2130
_cell_volume 3193.56(13)
_computing_cell_refinement 'CrysAlisPro 1.171.39.28e (Rigaku OD, 2015)'
_computing_data_collection 'CrysAlisPro 1.171.39.28e (Rigaku OD, 2015)'
_computing_data_reduction 'CrysAlisPro 1.171.39.28e (Rigaku OD, 2015)'
_computing_molecular_graphics 'Olex2 (Dolomanov et al., 2009)'
_computing_publication_material 'Olex2 (Dolomanov et al., 2009)'
_computing_structure_refinement 'ShelXL (Sheldrick, 2015)'
_computing_structure_solution 'ShelXT (Sheldrick, 2015)'
_diffrn_ambient_temperature 100(2)
_diffrn_detector 'hybrid pixel detector'
_diffrn_detector_area_resol_mean 10
_diffrn_detector_dtime 0.000
_diffrn_detector_type 'Rigaku, HyPix 6000'
_diffrn_measured_fraction_theta_full 0.999
_diffrn_measured_fraction_theta_max 0.998
_diffrn_measurement_details
;
List of Runs (angles in degrees, time in seconds):

  # Type    Start    End  Width  t~exp~   \w     \q     \k     \f   Frames
#--------------------------------------------------------------------------
  1  \w    -38.00  27.00   0.50    3.00    --    0.00  60.00-150.00  130
  2  \w    -84.00 -54.00   0.50    3.00    --    0.00  60.00-150.00   60
  3  \w    -68.00  88.00   0.50    3.00    --    0.00  60.00 -90.00  312
  4  \w   -174.00-103.00   0.50   12.00    --  -90.00  20.00 -94.27  142
  5  \w   -164.00-119.00   0.50   12.00    --  -90.00  60.00-150.00   90
  6  \w    -89.00  -6.00   0.50   12.00    --  -90.00  60.00-150.00  166
  7  \w   -178.00  -2.00   0.50   12.00    --  -90.00   0.00  60.00  352
  8  \w    -26.00  -1.00   0.50   12.00    --  -90.00  60.00 -30.00   50
  9  \w   -178.00-115.00   0.50   12.00    --  -90.00  57.00-120.00  126
 10  \w    -30.00  -3.00   0.50   12.00    --  -90.00  29.00  30.00   54
 11  \w   -178.00-136.00   0.50   12.00    --  -90.00  60.00 120.00   84
 12  \w   -129.00 -91.00   0.50   12.00    --  -90.00  60.00 120.00   76
 13  \w    -40.00 -15.00   0.50   12.00    --  -90.00  60.00 120.00   50
 14  \w   -173.00 -27.00   0.50   12.00    --  -90.00  60.00 -90.00  292
 15  \w    -61.00 -30.00   0.50   12.00    --  -90.00  57.00 150.00   62
 16  \w   -170.00-134.00   0.50   12.00    --  -90.00  60.00   0.00   72
 17  \w   -161.00-123.00   0.50   12.00    --  -90.00  59.00   5.98   76
 18  \w    -84.00 -41.00   0.50   12.00    --  -90.00  59.00   5.98   86
 19  \w   -110.00 -85.00   0.50   12.00    --  -90.00  57.00-120.00   50
 20  \w   -118.00 -76.00   0.50   12.00    --  -90.00  29.00  30.00   84
 21  \w   -144.00 -77.00   0.50   12.00    --  -90.00  57.00 -60.00  134
 22  \w   -177.00-151.00   0.50   12.00    --  -90.00  60.00 -60.00   52
 23  \w   -143.00-118.00   0.50   12.00    --  -90.00  60.00 -60.00   50
 24  \w    -55.00 -28.00   0.50   12.00    --  -90.00  60.00 -60.00   54
 25  \w   -169.00 -84.00   0.50   12.00    --  -90.00  60.00-180.00  170
 26  \w    -76.00 -51.00   0.50   12.00    --  -90.00  60.00-180.00   50
 27  \w   -171.00-138.00   0.50   12.00    --  -90.00  43.00  90.00   66
 28  \w   -102.00 -62.00   0.50   12.00    --  -90.00  43.00  90.00   80
 29  \w    -44.00 -13.00   0.50   12.00    --  -90.00  43.00  90.00   62
 30  \w   -175.00-131.00   0.50   12.00    --  -90.00  14.00  90.00   88
 31  \w   -115.00 -88.00   0.50   12.00    --  -90.00  14.00  90.00   54
 32  \w   -173.00 -74.00   0.50   12.00    --  -90.00  57.00 150.00  198
 33  \w    -44.00 -19.00   0.50   12.00    --  -90.00  60.00   0.00   50
 34  \w   -134.00-103.00   0.50   12.00    --  -90.00  43.00-150.00   62
 35  \w    -53.00 -12.00   0.50   12.00    --  -90.00  43.00-150.00   82
 36  \w   -177.00-150.00   0.50   12.00    --  -90.00  57.00-180.00   54
 37  \w   -132.00-107.00   0.50   12.00    --  -90.00  57.00-180.00   50
 38  \w    -35.00 -10.00   0.50   12.00    --  -90.00  57.00-180.00   50
 39  \w   -170.00 -84.00   0.50   12.00    --  -90.00  60.00 -30.00  172
 40  \w    -40.00 -13.00   0.50   12.00    --  -90.00  20.00 -94.27   54
 41  \w    -54.00 -27.00   0.50   12.00    --  -90.00   0.00 -90.00   54
 42  \w   -168.00-102.00   0.50   12.00    --  -90.00  60.00  60.00  132
 43  \w   -110.00 -85.00   0.50   12.00    --  -90.00  59.00  44.92   50
 44  \w   -151.00  -1.00   0.50   12.00    --  -90.00  43.00 120.00  300
 45  \w   -136.00-109.00   0.50   12.00    --  -90.00  57.00   0.00   54
 46  \w   -155.00-128.00   0.50   12.00    --  -90.00  57.00  90.00   54
 47  \w   -103.00 -78.00   0.50   12.00    --  -90.00  57.00  90.00   50
 48  \w   -124.00 -97.00   0.50   12.00    --  -90.00  43.00 -30.00   54
 49  \w    -43.00 -18.00   0.50   12.00    --  -90.00  43.00 -30.00   50
 50  \w   -104.00 -75.00   0.50   12.00    --  -90.00  43.00   0.00   58
 51  \w    -40.00 -15.00   0.50   12.00    --  -90.00  43.00   0.00   50
 52  \w   -167.00-142.00   0.50   12.00    --  -90.00  59.00  44.92   50
;
_diffrn_measurement_device 'four-circle diffractometer'
_diffrn_measurement_device_details 'Rigaku, AFC11 quarter \c goniometer'
_diffrn_measurement_device_type
'Rigaku 007HF equipped with Varimax confocal mirrors and an AFC11 goniometer and HyPix 6000 detector'
_diffrn_measurement_method 'profile data from \w-scans'
_diffrn_measurement_specimen_support 'MiTeGen loops'
_diffrn_orient_matrix_type 'CrysAlisPro convention (1999,Acta A55,543-557)'
_diffrn_orient_matrix_UB_11 -0.0793248000
_diffrn_orient_matrix_UB_12 -0.0650390000
_diffrn_orient_matrix_UB_13 0.0244687000
_diffrn_orient_matrix_UB_21 0.0455927000
_diffrn_orient_matrix_UB_22 -0.1587580000
_diffrn_orient_matrix_UB_23 0.0166340000
_diffrn_orient_matrix_UB_31 0.0279970000
_diffrn_orient_matrix_UB_32 0.0743398000
_diffrn_orient_matrix_UB_33 0.0569067000
_diffrn_radiation_collimation 'Varimax focusing mirrors'
_diffrn_radiation_monochromator graphite
_diffrn_radiation_probe x-ray
_diffrn_radiation_type CuK\a
_diffrn_radiation_wavelength 1.54184
_diffrn_radiation_wavelength_determination fundamental
_diffrn_reflns_av_R_equivalents 0.0967
_diffrn_reflns_av_unetI/netI 0.0425
_diffrn_reflns_Laue_measured_fraction_full 0.999
_diffrn_reflns_Laue_measured_fraction_max 0.998
_diffrn_reflns_limit_h_max 19
_diffrn_reflns_limit_h_min -19
_diffrn_reflns_limit_k_max 10
_diffrn_reflns_limit_k_min -10
_diffrn_reflns_limit_l_max 29
_diffrn_reflns_limit_l_min -28
_diffrn_reflns_number 61655
_diffrn_reflns_point_group_measured_fraction_full 0.999
_diffrn_reflns_point_group_measured_fraction_max 0.998
_diffrn_reflns_theta_full 67.684
_diffrn_reflns_theta_max 70.056
_diffrn_reflns_theta_min 3.200
_diffrn_source 'Rotating anode'
_diffrn_source_current 30.0
_diffrn_source_power 1.2
_diffrn_source_target Cu
_diffrn_source_type 'Rigaku 007 HF'
_diffrn_source_voltage 40.0
_exptl_absorpt_coefficient_mu 14.585
_exptl_absorpt_correction_T_max 1.00000
_exptl_absorpt_correction_T_min 0.48592
_exptl_absorpt_correction_type multi-scan
_exptl_absorpt_process_details
;
CrysAlisPro 1.171.39.28e (Rigaku Oxford Diffraction, 2015)
Empirical absorption correction using spherical harmonics,
 implemented in SCALE3 ABSPACK scaling algorithm.
;
_exptl_crystal_colour colourless
_exptl_crystal_colour_primary colourless
_exptl_crystal_density_diffrn 1.693
_exptl_crystal_description block
_exptl_crystal_F_000 1612
_exptl_crystal_recrystallization_method 'The material was recrystallised from ethanol by slow evaporation'
_exptl_crystal_size_max 0.1
_exptl_crystal_size_mid 0.03
_exptl_crystal_size_min 0.03
_refine_diff_density_max 1.096
_refine_diff_density_min -1.716
_refine_diff_density_rms 0.116
_refine_ls_extinction_method none
_refine_ls_goodness_of_fit_ref 1.123
_refine_ls_hydrogen_treatment mixed
_refine_ls_matrix_type full
_refine_ls_number_parameters 431
_refine_ls_number_reflns 6046
_refine_ls_number_restraints 630
_refine_ls_restrained_S_all 1.079
_refine_ls_R_factor_all 0.0603
_refine_ls_R_factor_gt 0.0532
_refine_ls_shift/su_max 0.001
_refine_ls_shift/su_mean 0.000
_refine_ls_structure_factor_coef Fsqd
_refine_ls_weighting_details 'w=1/[\s^2^(Fo^2^)+(0.0996P)^2^+1.3153P] where P=(Fo^2^+2Fc^2^)/3'
_refine_ls_weighting_scheme calc
_refine_ls_wR_factor_gt 0.1543
_refine_ls_wR_factor_ref 0.1601
_reflns_Friedel_coverage 0.000
_reflns_number_gt 4957
_reflns_number_total 6046
_reflns_threshold_expression 'I > 2\s(I)'
_cod_data_source_file c8dt00538a2.cif
_cod_data_source_block 4
_cod_depositor_comments 'Adding full bibliography for 7045711--7045714.cif.'
_cod_database_code 7045713
_shelx_shelxl_version_number 2017/1
_chemical_oxdiff_formula 'C92 H108 Cl4 Dy4 N12 O44 Zn4 '
_chemical_oxdiff_usercomment SS419
_shelx_space_group_comment
;
The symmetry employed for this shelxl refinement is uniquely defined
by the following loop, which should always be used as a source of
symmetry information in preference to the above space-group names.
They are only intended as comments.
;
_shelx_estimated_absorpt_t_max 0.669
_shelx_estimated_absorpt_t_min 0.323
_diffrn_oxdiff_ac3_digest_frames
;
01f9e576944edae6512df99d104723c5230500274eb
;
_reflns_odcompleteness_completeness 99.86
_reflns_odcompleteness_iscentric 1
_reflns_odcompleteness_theta 69.95
_olex2_refinement_description
;
1. Fixed Uiso
 At 1.2 times of:
  All C(H) groups, All C(H,H) groups, All C(H,H,H,H) groups
 At 1.5 times of:
  All C(H,H,H) groups, All O(H) groups
2. Restrained distances
 O5-H5
 0.85 with sigma of 0.01
 C23-H5
 1.925921 with sigma of 0.02
 Dy1-H5
 2.817452 with sigma of 0.02
3. Rigid body (RIGU) restrains
 All non-hydrogen atoms
 with sigma for 1-2 distances of 0.004 and sigma for 1-3 distances of 0.004
4. Others
 Sof(C1B)=Sof(H1B)=Sof(C2B)=Sof(H2BA)=Sof(H2BB)=Sof(C3B)=Sof(H3BA)=Sof(H3BB)=
 Sof(H4BC)=Sof(H4BD)=Sof(C5B)=Sof(H5BA)=Sof(H5BB)=Sof(C6B)=Sof(H6B)=1-FVAR(1)
 Sof(C1A)=Sof(H1A)=Sof(C2A)=Sof(H2AA)=Sof(H2AB)=Sof(C3A)=Sof(H3AA)=Sof(H3AB)=
 Sof(H4AA)=Sof(H4AB)=Sof(C5A)=Sof(H5AA)=Sof(H5AB)=Sof(C6A)=Sof(H6A)=FVAR(1)
5.a Ternary CH refined with riding coordinates:
 C1A(H1A), C1B(H1B), C6A(H6A), C6B(H6B)
5.b Secondary CH2 refined with riding coordinates:
 C2A(H2AA,H2AB), C2B(H2BA,H2BB), C3A(H3AA,H3AB), C3B(H3BA,H3BB), C4(H4AA,H4AB),
  C4(H4BC,H4BD), C5A(H5AA,H5AB), C5B(H5BA,H5BB), C23(H23A,H23B)
5.c Aromatic/amide H refined with riding coordinates:
 C7(H7), C9(H9), C10(H10), C11(H11), C15(H15), C17(H17), C18(H18), C19(H19)
5.d Idealised Me refined as rotating group:
 C14(H14A,H14B,H14C), C22(H22A,H22B,H22C), C24(H24A,H24B,H24C)
;
_olex2_date_sample_data_collection 2017-07-24
_olex2_date_sample_submission 2017-06-29
_olex2_diffrn_ambient_temperature_device 'Oxford Cryosystems'
_olex2_exptl_crystal_mounting_method 'The crystal was mounted on a MITIGEN holder in perfluoroether oil'
_olex2_submission_original_sample_id SS419
_olex2_submission_special_instructions 'No special instructions were received'
_oxdiff_exptl_absorpt_empirical_details
;
Empirical correction (ABSPACK) includes:
- Absorption correction using spherical harmonics
- Frame scaling
;
_oxdiff_exptl_absorpt_empirical_full_max 2.136
_oxdiff_exptl_absorpt_empirical_full_min 0.476

loop_
_space_group_symop_operation_xyz
'x, y, z'
'-x+1/2, y+1/2, -z+1/2'
'-x, -y, -z'
'x-1/2, -y-1/2, z-1/2'

loop_
_atom_site_label
_atom_site_type_symbol
_atom_site_fract_x
_atom_site_fract_y
_atom_site_fract_z
_atom_site_U_iso_or_equiv
_atom_site_adp_type
_atom_site_occupancy
_atom_site_site_symmetry_order
_atom_site_calc_flag
_atom_site_refinement_flags_posn
_atom_site_refinement_flags_adp
_atom_site_refinement_flags_occupancy
_atom_site_disorder_assembly
_atom_site_disorder_group
Dy1 Dy 0.22246(2) 0.24906(4) 0.50114(2) 0.04828(15) Uani 1 1 d D U . . .
Zn1 Zn 0.32616(4) 0.32334(9) 0.38119(3) 0.0509(2) Uani 1 1 d . U . . .
Cl1 Cl 0.32480(8) 0.07073(17) 0.34258(5) 0.0573(3) Uani 1 1 d . U . . .
O1 O 0.3462(2) 0.2821(5) 0.46425(15) 0.0473(8) Uani 1 1 d . U . . .
O2 O 0.3483(2) 0.1106(4) 0.55220(14) 0.0496(8) Uani 1 1 d . U . . .
O3 O 0.2136(2) 0.3570(5) 0.41306(14) 0.0556(9) Uani 1 1 d . U . . .
O4 O 0.0783(2) 0.2805(5) 0.45470(18) 0.0569(9) Uani 1 1 d . U . . .
O5 O 0.2260(2) 0.0090(5) 0.44686(16) 0.0601(9) Uani 1 1 d D U . . .
H5 H 0.249(4) 0.024(4) 0.4163(14) 0.090 Uiso 1 1 d DR . . . .
O6 O 0.1469(3) 0.0407(6) 0.54520(18) 0.0681(11) Uani 1 1 d . U . . .
O7 O 0.1745(6) 0.2422(6) 0.5965(3) 0.114(3) Uani 1 1 d . U . . .
O8 O 0.1031(3) 0.0426(7) 0.6275(2) 0.0975(17) Uani 1 1 d . U . . .
O9 O 0.1695(3) 0.5127(6) 0.5234(2) 0.0795(13) Uani 1 1 d . U . . .
O10 O 0.2902(2) 0.4541(6) 0.56117(19) 0.0724(11) Uani 1 1 d . U . . .
O11 O 0.2279(4) 0.6746(7) 0.5844(3) 0.0963(16) Uani 1 1 d . U . . .
N1 N 0.4370(3) 0.4422(6) 0.38300(19) 0.0625(12) Uani 1 1 d . U . . .
N2 N 0.2938(3) 0.4980(6) 0.3241(2) 0.0658(12) Uani 1 1 d . U . . .
N3 N 0.1385(3) 0.1067(8) 0.5917(2) 0.0744(13) Uani 1 1 d . U . . .
N4 N 0.2291(3) 0.5527(7) 0.5573(2) 0.0686(12) Uani 1 1 d . U . . .
C1A C 0.4290(8) 0.5925(15) 0.3412(4) 0.066(2) Uani 0.667(8) 1 d . U P A 1
H1A H 0.410813 0.688824 0.362582 0.079 Uiso 0.667(8) 1 calc R . P A 1
C1B C 0.3798(13) 0.612(2) 0.3218(9) 0.053(3) Uani 0.333(8) 1 d . U P A 2
H1B H 0.377086 0.701267 0.349707 0.064 Uiso 0.333(8) 1 calc R . P A 2
C2A C 0.5112(6) 0.6361(13) 0.3163(4) 0.070(2) Uani 0.667(8) 1 d . U P A 1
H2AA H 0.504999 0.741790 0.296853 0.084 Uiso 0.667(8) 1 calc R . P A 1
H2AB H 0.555022 0.648128 0.346776 0.084 Uiso 0.667(8) 1 calc R . P A 1
C2B C 0.3826(11) 0.686(2) 0.2652(7) 0.058(4) Uani 0.333(8) 1 d . U P A 2
H2BA H 0.328678 0.739814 0.255507 0.069 Uiso 0.333(8) 1 calc R . P A 2
H2BB H 0.425878 0.771791 0.266918 0.069 Uiso 0.333(8) 1 calc R . P A 2
C3A C 0.5378(6) 0.5082(15) 0.2756(4) 0.078(3) Uani 0.667(8) 1 d . U P A 1
H3AA H 0.589611 0.544073 0.259509 0.094 Uiso 0.667(8) 1 calc R . P A 1
H3AB H 0.549674 0.405507 0.295899 0.094 Uiso 0.667(8) 1 calc R . P A 1
C3B C 0.3999(11) 0.572(2) 0.2201(6) 0.060(4) Uani 0.333(8) 1 d . U P A 2
H3BA H 0.352425 0.496525 0.214332 0.072 Uiso 0.333(8) 1 calc R . P A 2
H3BB H 0.404165 0.634182 0.185184 0.072 Uiso 0.333(8) 1 calc R . P A 2
C4 C 0.4747(4) 0.4785(9) 0.2306(3) 0.0704(16) Uani 1 1 d . U . . .
H4AA H 0.493506 0.389614 0.206773 0.084 Uiso 0.667(8) 1 calc R . P A 1
H4AB H 0.468004 0.577316 0.207250 0.084 Uiso 0.667(8) 1 calc R . P A 1
H4BC H 0.523555 0.550469 0.228813 0.084 Uiso 0.333(8) 1 calc R . P A 2
H4BD H 0.477861 0.394313 0.201439 0.084 Uiso 0.333(8) 1 calc R . P A 2
C5A C 0.3876(6) 0.4314(13) 0.2528(3) 0.066(2) Uani 0.667(8) 1 d . U P A 1
H5AA H 0.345584 0.422823 0.221035 0.079 Uiso 0.667(8) 1 calc R . P A 1
H5AB H 0.391916 0.324245 0.271405 0.079 Uiso 0.667(8) 1 calc R . P A 1
C5B C 0.4763(10) 0.393(2) 0.2909(6) 0.054(4) Uani 0.333(8) 1 d . U P A 2
H5BA H 0.433831 0.306385 0.290056 0.065 Uiso 0.333(8) 1 calc R . P A 2
H5BB H 0.531223 0.341920 0.299113 0.065 Uiso 0.333(8) 1 calc R . P A 2
C6A C 0.3601(6) 0.5572(13) 0.2935(4) 0.060(2) Uani 0.667(8) 1 d . U P A 1
H6A H 0.343402 0.659767 0.273505 0.072 Uiso 0.667(8) 1 calc R . P A 1
C6B C 0.4601(11) 0.510(3) 0.3366(7) 0.052(3) Uani 0.333(8) 1 d . U P A 2
H6B H 0.509041 0.582939 0.344574 0.063 Uiso 0.333(8) 1 calc R . P A 2
C7 C 0.4979(4) 0.4215(8) 0.4199(2) 0.0609(13) Uani 1 1 d . U . . .
H7 H 0.547635 0.480603 0.415737 0.073 Uiso 1 1 calc R . . . .
C8 C 0.4952(3) 0.3141(7) 0.4672(2) 0.0533(11) Uani 1 1 d . U . . .
C9 C 0.5716(4) 0.2757(7) 0.4966(3) 0.0628(15) Uani 1 1 d . U . . .
H9 H 0.621948 0.319332 0.484675 0.075 Uiso 1 1 calc R . . . .
C10 C 0.5733(4) 0.1761(8) 0.5423(3) 0.0662(14) Uani 1 1 d . U . . .
H10 H 0.625390 0.145617 0.559914 0.079 Uiso 1 1 calc R . . . .
C11 C 0.5007(3) 0.1180(7) 0.5636(3) 0.0578(12) Uani 1 1 d . U . . .
H11 H 0.502805 0.052198 0.596085 0.069 Uiso 1 1 calc R . . . .
C12 C 0.4257(3) 0.1587(6) 0.5363(2) 0.0506(11) Uani 1 1 d . U . . .
C13 C 0.4217(3) 0.2544(6) 0.4879(3) 0.0472(12) Uani 1 1 d . U . . .
C14 C 0.3473(4) 0.0100(7) 0.6013(2) 0.0604(13) Uani 1 1 d . U . . .
H14A H 0.368969 0.071909 0.633832 0.091 Uiso 1 1 calc GR . . . .
H14B H 0.382015 -0.085964 0.596662 0.091 Uiso 1 1 calc GR . . . .
H14C H 0.290200 -0.024080 0.606589 0.091 Uiso 1 1 calc GR . . . .
C15 C 0.2201(4) 0.5407(8) 0.3077(3) 0.0715(16) Uani 1 1 d . U . . .
H15 H 0.213786 0.618275 0.278555 0.086 Uiso 1 1 calc R . . . .
C16 C 0.1463(4) 0.4797(9) 0.3303(3) 0.0702(16) Uani 1 1 d . U . . .
C17 C 0.0678(5) 0.5145(12) 0.3025(3) 0.099(3) Uani 1 1 d . U . . .
H17 H 0.066026 0.569599 0.267784 0.119 Uiso 1 1 calc R . . . .
C18 C -0.0038(5) 0.4721(13) 0.3238(4) 0.106(3) Uani 1 1 d . U . . .
H18 H -0.054618 0.497144 0.303413 0.127 Uiso 1 1 calc R . . . .
C19 C -0.0060(4) 0.3927(11) 0.3745(3) 0.084(2) Uani 1 1 d . U . . .
H19 H -0.057173 0.363841 0.389128 0.101 Uiso 1 1 calc R . . . .
C20 C 0.0689(3) 0.3572(8) 0.4030(2) 0.0614(14) Uani 1 1 d . U . . .
C21 C 0.1452(3) 0.3973(8) 0.3820(2) 0.0583(13) Uani 1 1 d . U . . .
C22 C 0.0018(5) 0.2520(9) 0.4803(4) 0.087(3) Uani 1 1 d . U . . .
H22A H 0.013593 0.202833 0.517040 0.131 Uiso 1 1 calc GR . . . .
H22B H -0.033172 0.178458 0.456883 0.131 Uiso 1 1 calc GR . . . .
H22C H -0.027312 0.355282 0.484404 0.131 Uiso 1 1 calc GR . . . .
C23 C 0.1877(4) -0.1525(9) 0.4451(3) 0.0762(17) Uani 1 1 d D U . . .
H23A H 0.227892 -0.232892 0.432336 0.091 Uiso 1 1 calc R . . . .
H23B H 0.173597 -0.183719 0.483076 0.091 Uiso 1 1 calc R . . . .
C24 C 0.1127(5) -0.1550(12) 0.4077(3) 0.092(2) Uani 1 1 d . U . . .
H24A H 0.126803 -0.126491 0.369970 0.137 Uiso 1 1 calc GR . . . .
H24B H 0.072632 -0.076379 0.420584 0.137 Uiso 1 1 calc GR . . . .
H24C H 0.088247 -0.263968 0.407508 0.137 Uiso 1 1 calc GR . . . .

loop_
_atom_site_aniso_label
_atom_site_aniso_U_11
_atom_site_aniso_U_22
_atom_site_aniso_U_33
_atom_site_aniso_U_23
_atom_site_aniso_U_13
_atom_site_aniso_U_12
Dy1 0.0413(2) 0.0580(3) 0.0468(2) 0.00413(12) 0.01148(15) -0.00253(12)
Zn1 0.0473(4) 0.0613(5) 0.0454(4) 0.0018(3) 0.0137(3) -0.0058(3)
Cl1 0.0586(7) 0.0654(8) 0.0484(6) -0.0046(5) 0.0078(5) -0.0083(6)
O1 0.0403(17) 0.062(2) 0.0407(17) 0.0010(14) 0.0101(14) -0.0019(15)
O2 0.0455(16) 0.0532(19) 0.0505(18) 0.0051(15) 0.0063(14) -0.0030(15)
O3 0.0438(17) 0.076(3) 0.0483(18) 0.0138(17) 0.0116(14) 0.0025(17)
O4 0.0453(19) 0.069(2) 0.057(2) 0.0065(17) 0.0084(16) -0.0056(17)
O5 0.059(2) 0.063(2) 0.059(2) -0.0023(18) 0.0125(17) -0.0141(18)
O6 0.064(2) 0.075(3) 0.067(2) 0.0160(19) 0.0226(19) -0.011(2)
O7 0.172(7) 0.087(4) 0.090(4) -0.012(3) 0.070(5) -0.033(3)
O8 0.099(4) 0.115(4) 0.084(3) 0.023(3) 0.046(3) -0.010(3)
O9 0.075(3) 0.066(3) 0.095(3) -0.008(2) -0.010(2) 0.021(2)
O10 0.048(2) 0.084(3) 0.086(3) -0.027(2) 0.0084(19) -0.0030(19)
O11 0.106(4) 0.070(3) 0.114(4) -0.023(3) 0.015(3) -0.008(3)
N1 0.070(3) 0.074(3) 0.047(2) -0.013(2) 0.0220(19) -0.027(2)
N2 0.071(3) 0.071(3) 0.059(3) 0.014(2) 0.027(2) 0.004(2)
N3 0.071(3) 0.079(3) 0.075(3) 0.008(3) 0.023(3) -0.004(3)
N4 0.070(3) 0.062(3) 0.076(3) -0.006(2) 0.017(2) -0.006(2)
C1A 0.081(6) 0.064(6) 0.053(5) -0.001(4) 0.008(4) -0.029(5)
C1B 0.066(7) 0.055(9) 0.042(7) -0.001(6) 0.016(7) -0.009(6)
C2A 0.079(5) 0.075(6) 0.056(5) 0.006(4) 0.003(4) -0.032(5)
C2B 0.056(9) 0.071(9) 0.046(7) 0.013(6) 0.009(6) -0.013(7)
C3A 0.064(5) 0.103(8) 0.070(5) -0.007(5) 0.022(4) -0.021(5)
C3B 0.063(8) 0.078(10) 0.040(7) 0.015(6) 0.014(6) -0.011(6)
C4 0.073(3) 0.085(4) 0.055(3) 0.001(3) 0.026(3) -0.011(3)
C5A 0.068(5) 0.087(6) 0.044(4) -0.002(4) 0.018(3) -0.015(5)
C5B 0.052(8) 0.067(9) 0.045(6) 0.000(5) 0.014(6) 0.001(7)
C6A 0.066(5) 0.069(6) 0.046(4) 0.003(4) 0.014(3) -0.012(4)
C6B 0.052(7) 0.058(9) 0.048(6) -0.006(5) 0.012(5) -0.020(6)
C7 0.063(3) 0.071(4) 0.051(3) -0.020(2) 0.025(2) -0.026(3)
C8 0.046(2) 0.052(3) 0.064(3) -0.017(2) 0.017(2) -0.007(2)
C9 0.045(3) 0.061(3) 0.085(4) -0.021(3) 0.015(3) -0.005(2)
C10 0.047(3) 0.059(4) 0.092(4) -0.015(3) 0.002(3) 0.004(3)
C11 0.051(3) 0.054(3) 0.068(3) -0.009(2) -0.003(2) 0.005(2)
C12 0.045(2) 0.049(3) 0.058(3) -0.006(2) 0.007(2) 0.000(2)
C13 0.040(2) 0.052(3) 0.051(3) -0.0124(18) 0.011(2) -0.0025(18)
C14 0.066(3) 0.062(3) 0.054(3) 0.010(2) 0.009(2) 0.002(3)
C15 0.078(3) 0.075(4) 0.064(4) 0.014(3) 0.022(3) 0.013(3)
C16 0.066(3) 0.089(5) 0.056(3) 0.014(3) 0.003(2) 0.001(3)
C17 0.083(4) 0.136(7) 0.075(5) 0.044(5) -0.015(4) -0.007(5)
C18 0.071(4) 0.145(8) 0.098(5) 0.053(5) -0.019(4) -0.005(5)
C19 0.053(3) 0.109(6) 0.088(5) 0.025(4) -0.009(3) -0.003(4)
C20 0.052(3) 0.072(4) 0.061(3) 0.011(3) 0.001(2) -0.003(3)
C21 0.055(3) 0.071(4) 0.049(3) 0.009(2) 0.005(2) 0.003(3)
C22 0.059(4) 0.105(7) 0.100(7) 0.034(4) 0.028(4) 0.001(3)
C23 0.065(3) 0.070(4) 0.095(5) 0.005(3) 0.021(3) -0.007(3)
C24 0.083(4) 0.128(7) 0.065(4) -0.002(4) 0.014(3) -0.028(5)

loop_
_atom_type_symbol
_atom_type_description
_atom_type_scat_dispersion_real
_atom_type_scat_dispersion_imag
_atom_type_scat_source
C C 0.0181 0.0091 'International Tables Vol C Tables 4.2.6.8 and 6.1.1.4'
H H 0.0000 0.0000 'International Tables Vol C Tables 4.2.6.8 and 6.1.1.4'
Cl Cl 0.3639 0.7018 'International Tables Vol C Tables 4.2.6.8 and 6.1.1.4'
Dy Dy -9.8046 9.8477 'International Tables Vol C Tables 4.2.6.8 and 6.1.1.4'
N N 0.0311 0.0180 'International Tables Vol C Tables 4.2.6.8 and 6.1.1.4'
O O 0.0492 0.0322 'International Tables Vol C Tables 4.2.6.8 and 6.1.1.4'
Zn Zn -1.5491 0.6778 'International Tables Vol C Tables 4.2.6.8 and 6.1.1.4'

loop_
_geom_angle_atom_site_label_1
_geom_angle_atom_site_label_2
_geom_angle_atom_site_label_3
_geom_angle
O1 Dy1 Zn1 33.52(9)
O1 Dy1 O2 63.23(12)
O1 Dy1 O3 65.91(12)
O1 Dy1 O4 128.83(13)
O1 Dy1 O5 80.17(13)
O1 Dy1 O6 138.72(15)
O1 Dy1 O7 135.1(2)
O1 Dy1 O9 108.40(16)
O1 Dy1 O10 77.02(14)
O1 Dy1 N3 144.85(15)
O1 Dy1 N4 94.29(14)
O2 Dy1 Zn1 93.80(8)
O2 Dy1 N3 81.63(14)
O2 Dy1 N4 99.18(14)
O3 Dy1 Zn1 33.97(9)
O3 Dy1 O2 127.77(11)
O3 Dy1 O4 63.44(12)
O3 Dy1 O5 79.43(14)
O3 Dy1 O6 133.23(14)
O3 Dy1 O7 149.6(2)
O3 Dy1 O9 81.68(16)
O3 Dy1 O10 106.11(16)
O3 Dy1 N3 148.26(15)
O3 Dy1 N4 95.55(16)
O4 Dy1 Zn1 95.42(10)
O4 Dy1 O2 158.78(12)
O4 Dy1 N3 84.89(15)
O4 Dy1 N4 97.17(15)
O5 Dy1 Zn1 70.11(9)
O5 Dy1 O2 81.13(13)
O5 Dy1 O4 84.10(14)
O5 Dy1 O6 71.21(15)
O5 Dy1 O7 120.85(15)
O5 Dy1 O9 153.71(15)
O5 Dy1 O10 151.46(14)
O5 Dy1 N3 96.12(16)
O5 Dy1 N4 173.67(14)
O6 Dy1 Zn1 141.22(11)
O6 Dy1 O2 83.08(13)
O6 Dy1 O4 77.76(14)
O6 Dy1 O7 51.08(17)
O6 Dy1 O9 110.44(16)
O6 Dy1 O10 117.17(16)
O6 Dy1 N3 25.42(16)
O6 Dy1 N4 115.12(16)
O7 Dy1 Zn1 166.05(18)
O7 Dy1 O2 80.3(2)
O7 Dy1 O4 94.4(3)
O7 Dy1 N3 25.69(17)
O7 Dy1 N4 65.32(16)
O9 Dy1 Zn1 102.91(13)
O9 Dy1 O2 125.08(14)
O9 Dy1 O4 71.11(15)
O9 Dy1 O7 71.08(19)
O9 Dy1 O10 52.69(15)
O9 Dy1 N3 90.39(18)
O9 Dy1 N4 26.19(15)
O10 Dy1 Zn1 98.53(11)
O10 Dy1 O2 73.41(14)
O10 Dy1 O4 123.76(14)
O10 Dy1 O7 67.7(2)
O10 Dy1 N3 92.79(17)
O10 Dy1 N4 26.59(15)
N3 Dy1 Zn1 166.08(13)
N4 Dy1 Zn1 103.57(11)
N4 Dy1 N3 90.17(17)
Cl1 Zn1 Dy1 100.68(4)
O1 Zn1 Dy1 37.79(10)
O1 Zn1 Cl1 104.19(12)
O1 Zn1 O3 74.91(14)
O1 Zn1 N1 88.70(17)
O1 Zn1 N2 143.12(19)
O3 Zn1 Dy1 38.99(10)
O3 Zn1 Cl1 107.05(13)
O3 Zn1 N1 136.92(18)
N1 Zn1 Dy1 122.41(13)
N1 Zn1 Cl1 115.60(15)
N2 Zn1 Dy1 124.59(14)
N2 Zn1 Cl1 112.04(16)
N2 Zn1 O3 87.86(17)
N2 Zn1 N1 82.0(2)
Zn1 O1 Dy1 108.69(16)
C13 O1 Dy1 128.4(3)
C13 O1 Zn1 122.0(3)
C12 O2 Dy1 116.0(3)
C12 O2 C14 116.6(4)
C14 O2 Dy1 126.5(3)
Zn1 O3 Dy1 107.04(15)
C21 O3 Dy1 127.7(3)
C21 O3 Zn1 123.3(3)
C20 O4 Dy1 118.9(3)
C20 O4 C22 114.2(5)
C22 O4 Dy1 125.9(5)
Dy1 O5 H5 112.6(14)
C23 O5 Dy1 138.3(4)
C23 O5 H5 108.1(14)
N3 O6 Dy1 99.9(4)
N3 O7 Dy1 96.1(4)
N4 O9 Dy1 96.5(3)
N4 O10 Dy1 94.8(3)
C1A N1 Zn1 108.9(5)
C6B N1 Zn1 118.7(8)
C7 N1 Zn1 125.3(4)
C7 N1 C1A 124.3(6)
C7 N1 C6B 113.1(9)
C1B N2 Zn1 103.9(8)
C6A N2 Zn1 115.0(5)
C15 N2 Zn1 126.5(4)
C15 N2 C1B 126.3(8)
C15 N2 C6A 117.6(6)
O6 N3 Dy1 54.7(3)
O6 N3 O7 112.8(5)
O7 N3 Dy1 58.2(4)
O8 N3 Dy1 177.2(5)
O8 N3 O6 122.5(6)
O8 N3 O7 124.6(7)
O9 N4 Dy1 57.3(3)
O9 N4 O10 115.6(5)
O10 N4 Dy1 58.6(3)
O11 N4 Dy1 174.3(5)
O11 N4 O9 122.1(6)
O11 N4 O10 122.3(6)
N1 C1A H1A 107.8
C2A C1A N1 113.1(11)
C2A C1A H1A 107.8
C2A C1A C6A 110.2(7)
C6A C1A N1 110.0(7)
C6A C1A H1A 107.8
N2 C1B H1B 108.4
C2B C1B N2 109.5(16)
C2B C1B H1B 108.4
C2B C1B C6B 110.6(14)
C6B C1B N2 111.6(12)
C6B C1B H1B 108.4
C1A C2A H2AA 109.2
C1A C2A H2AB 109.2
H2AA C2A H2AB 107.9
C3A C2A C1A 112.2(8)
C3A C2A H2AA 109.2
C3A C2A H2AB 109.2
C1B C2B H2BA 108.5
C1B C2B H2BB 108.5
H2BA C2B H2BB 107.5
C3B C2B C1B 115.2(16)
C3B C2B H2BA 108.5
C3B C2B H2BB 108.5
C2A C3A H3AA 109.1
C2A C3A H3AB 109.1
H3AA C3A H3AB 107.8
C4 C3A C2A 112.5(9)
C4 C3A H3AA 109.1
C4 C3A H3AB 109.1
C2B C3B H3BA 108.7
C2B C3B H3BB 108.7
H3BA C3B H3BB 107.6
C4 C3B C2B 114.2(13)
C4 C3B H3BA 108.7
C4 C3B H3BB 108.7
C3A C4 H4AA 109.1
C3A C4 H4AB 109.1
C3A C4 C5A 112.4(6)
C3B C4 H4BC 109.5
C3B C4 H4BD 109.5
C3B C4 C5B 110.7(9)
H4AA C4 H4AB 107.8
H4BC C4 H4BD 108.1
C5A C4 H4AA 109.1
C5A C4 H4AB 109.1
C5B C4 H4BC 109.5
C5B C4 H4BD 109.5
C4 C5A H5AA 109.5
C4 C5A H5AB 109.5
H5AA C5A H5AB 108.1
C6A C5A C4 110.8(7)
C6A C5A H5AA 109.5
C6A C5A H5AB 109.5
C4 C5B H5BA 109.0
C4 C5B H5BB 109.0
H5BA C5B H5BB 107.8
C6B C5B C4 112.8(14)
C6B C5B H5BA 109.0
C6B C5B H5BB 109.0
N2 C6A C1A 101.8(7)
N2 C6A C5A 111.3(8)
N2 C6A H6A 110.5
C1A C6A H6A 110.5
C5A C6A C1A 112.1(9)
C5A C6A H6A 110.5
N1 C6B C1B 98.2(13)
N1 C6B C5B 114.8(16)
N1 C6B H6B 110.7
C1B C6B H6B 110.7
C5B C6B C1B 111.1(14)
C5B C6B H6B 110.7
N1 C7 H7 117.9
N1 C7 C8 124.1(5)
C8 C7 H7 117.9
C9 C8 C7 117.3(5)
C13 C8 C7 124.4(5)
C13 C8 C9 118.1(6)
C8 C9 H9 119.8
C10 C9 C8 120.3(6)
C10 C9 H9 119.8
C9 C10 H10 119.1
C9 C10 C11 121.9(6)
C11 C10 H10 119.1
C10 C11 H11 120.9
C12 C11 C10 118.3(6)
C12 C11 H11 120.9
O2 C12 C13 113.4(4)
C11 C12 O2 125.2(5)
C11 C12 C13 121.4(5)
O1 C13 C8 124.0(5)
O1 C13 C12 116.2(5)
C12 C13 C8 119.9(5)
O2 C14 H14A 109.5
O2 C14 H14B 109.5
O2 C14 H14C 109.5
H14A C14 H14B 109.5
H14A C14 H14C 109.5
H14B C14 H14C 109.5
N2 C15 H15 117.7
N2 C15 C16 124.6(6)
C16 C15 H15 117.7
C17 C16 C15 119.3(6)
C21 C16 C15 124.0(6)
C21 C16 C17 116.4(6)
C16 C17 H17 118.9
C18 C17 C16 122.2(7)
C18 C17 H17 118.9
C17 C18 H18 119.0
C17 C18 C19 122.1(7)
C19 C18 H18 119.0
C18 C19 H19 121.2
C20 C19 C18 117.7(7)
C20 C19 H19 121.2
O4 C20 C21 112.5(5)
C19 C20 O4 125.4(5)
C19 C20 C21 122.1(6)
O3 C21 C16 123.5(5)
O3 C21 C20 117.0(5)
C20 C21 C16 119.5(5)
O4 C22 H22A 109.5
O4 C22 H22B 109.5
O4 C22 H22C 109.5
H22A C22 H22B 109.5
H22A C22 H22C 109.5
H22B C22 H22C 109.5
O5 C23 H23A 109.4
O5 C23 H23B 109.4
H23A C23 H23B 108.0
C24 C23 O5 111.2(6)
C24 C23 H23A 109.4
C24 C23 H23B 109.4
C23 C24 H24A 109.5
C23 C24 H24B 109.5
C23 C24 H24C 109.5
H24A C24 H24B 109.5
H24A C24 H24C 109.5
H24B C24 H24C 109.5

loop_
_geom_bond_atom_site_label_1
_geom_bond_atom_site_label_2
_geom_bond_distance
Dy1 Zn1 3.4865(7)
Dy1 O1 2.255(4)
Dy1 O2 2.570(3)
Dy1 O3 2.294(3)
Dy1 O4 2.527(4)
Dy1 O5 2.373(4)
Dy1 O6 2.394(4)
Dy1 O7 2.470(6)
Dy1 O9 2.408(4)
Dy1 O10 2.434(4)
Dy1 N3 2.890(5)
Dy1 N4 2.842(5)
Zn1 Cl1 2.2785(16)
Zn1 O1 2.032(4)
Zn1 O3 2.037(3)
Zn1 N1 2.038(5)
Zn1 N2 2.034(5)
O1 C13 1.331(7)
O2 C12 1.389(6)
O2 C14 1.443(6)
O3 C21 1.333(6)
O4 C20 1.394(7)
O4 C22 1.436(9)
O5 H5 0.854(9)
O5 C23 1.466(8)
O6 N3 1.259(7)
O7 N3 1.260(8)
O8 N3 1.191(7)
O9 N4 1.262(7)
O10 N4 1.277(7)
O11 N4 1.198(7)
N1 C1A 1.595(13)
N1 C6B 1.325(17)
N1 C7 1.292(8)
N2 C1B 1.68(2)
N2 C6A 1.426(9)
N2 C15 1.277(8)
C1A H1A 1.0000
C1A C2A 1.535(15)
C1A C6A 1.572(13)
C1B H1B 1.0000
C1B C2B 1.50(2)
C1B C6B 1.56(3)
C2A H2AA 0.9900
C2A H2AB 0.9900
C2A C3A 1.521(15)
C2B H2BA 0.9900
C2B H2BB 0.9900
C2B C3B 1.48(3)
C3A H3AA 0.9900
C3A H3AB 0.9900
C3A C4 1.457(12)
C3B H3BA 0.9900
C3B H3BB 0.9900
C3B C4 1.439(19)
C4 H4AA 0.9900
C4 H4AB 0.9900
C4 H4BC 0.9900
C4 H4BD 0.9900
C4 C5A 1.586(10)
C4 C5B 1.613(17)
C5A H5AA 0.9900
C5A H5AB 0.9900
C5A C6A 1.512(14)
C5B H5BA 0.9900
C5B H5BB 0.9900
C5B C6B 1.50(2)
C6A H6A 1.0000
C6B H6B 1.0000
C7 H7 0.9500
C7 C8 1.443(9)
C8 C9 1.418(9)
C8 C13 1.406(8)
C9 H9 0.9500
C9 C10 1.371(10)
C10 H10 0.9500
C10 C11 1.395(9)
C11 H11 0.9500
C11 C12 1.380(7)
C12 C13 1.404(8)
C14 H14A 0.9800
C14 H14B 0.9800
C14 H14C 0.9800
C15 H15 0.9500
C15 C16 1.432(9)
C16 C17 1.422(9)
C16 C21 1.420(8)
C17 H17 0.9500
C17 C18 1.341(11)
C18 H18 0.9500
C18 C19 1.388(10)
C19 H19 0.9500
C19 C20 1.381(8)
C20 C21 1.402(8)
C22 H22A 0.9800
C22 H22B 0.9800
C22 H22C 0.9800
C23 H23A 0.9900
C23 H23B 0.9900
C23 C24 1.461(10)
C24 H24A 0.9800
C24 H24B 0.9800
C24 H24C 0.9800

loop_
_smtbx_masks_void_nr
_smtbx_masks_void_average_x
_smtbx_masks_void_average_y
_smtbx_masks_void_average_z
_smtbx_masks_void_volume
_smtbx_masks_void_count_electrons
1 0.250 -0.914 0.750 200.7 40.7
2 -0.250 -0.627 0.250 200.7 40.7
